data_7057811
loop_
_publ_author_name
'Mason, Helen E.'
'Hamilton, Michelle L.'
'Howard, Judith A. K.'
'Sparkes, Hazel A.'

_publ_section_title
;
 [Fe(abpt)2(NCSe)2] polymorph A: structural studies into the spin
 crossover behaviour
;
_journal_issue 22
_journal_name_full 'New Journal of Chemistry'
_journal_page_first 18028
_journal_paper_doi 10.1039/C8NJ03627F
_journal_volume 42
_journal_year 2018
_chemical_formula_moiety 'C26 H20 Fe N14 Se2'
_chemical_formula_sum 'C26 H20 Fe N14 Se2'
_chemical_formula_weight 742.33
_chemical_name_common '[Fe(abpt)2(NCSe)2] polymorph A'
_chemical_name_systematic bis(4-amino-3,5-bis(pyridin-2-yl)-1,2,4-triazole)-bis(isoselenocyanato)-iron(II)
_space_group_crystal_system monoclinic
_space_group_IT_number 14
_space_group_name_Hall '-P 2yn'
_space_group_name_H-M_alt 'P 1 21/n 1'
_symmetry_space_group_name_Hall '-P 2yn'
_symmetry_space_group_name_H-M 'P 1 21/n 1'
_atom_sites_solution_hydrogens mixed
_atom_sites_solution_primary direct
_audit_creation_date 2018-08-13
_audit_creation_method
;
Olex2 1.2
(compiled 2018.05.29 svn.r3508 for OlexSys, GUI svn.r5506)
;
_audit_update_record
;
2018-08-14 deposited with the CCDC.
2018-10-09 downloaded from the CCDC.
;
_cell_angle_alpha 90
_cell_angle_beta 93.0618(13)
_cell_angle_gamma 90
_cell_formula_units_Z 2
_cell_length_a 8.4550(6)
_cell_length_b 9.9691(7)
_cell_length_c 16.3559(11)
_cell_measurement_reflns_used 5837
_cell_measurement_temperature 108(2)
_cell_measurement_theta_max 28.26
_cell_measurement_theta_min 2.39
_cell_volume 1376.65(17)
_computing_cell_refinement 'SAINT v6.45A (Bruker, 2003)'
_computing_data_collection 'SMART v5.049 (Bruker, 1999)'
_computing_data_reduction 'SAINT v6.45A (Bruker, 2003)'
_computing_molecular_graphics 'Olex2 (Dolomanov et al., 2009)'
_computing_publication_material 'Olex2 (Dolomanov et al., 2009)'
_computing_structure_refinement 'ShelXL (Sheldrick, 2015)'
_computing_structure_solution 'ShelXS-1997 (Sheldrick, 2008)'
_diffrn_ambient_temperature 108(2)
_diffrn_detector 'CCD area detector'
_diffrn_detector_area_resol_mean 7.9
_diffrn_detector_type 'Bruker SMART CCD 1K area detector'
_diffrn_measured_fraction_theta_full 0.999
_diffrn_measured_fraction_theta_max 0.999
_diffrn_measurement_device 'three-circle diffractometer'
_diffrn_measurement_device_type 'Bruker SMART CCD 1K area detector'
_diffrn_measurement_method '\w scans'
_diffrn_radiation_monochromator graphite
_diffrn_radiation_probe x-ray
_diffrn_radiation_type MoK\a
_diffrn_radiation_wavelength 0.71073
_diffrn_reflns_av_R_equivalents 0.0306
_diffrn_reflns_av_unetI/netI 0.0313
_diffrn_reflns_Laue_measured_fraction_full 0.999
_diffrn_reflns_Laue_measured_fraction_max 0.999
_diffrn_reflns_limit_h_max 11
_diffrn_reflns_limit_h_min -11
_diffrn_reflns_limit_k_max 11
_diffrn_reflns_limit_k_min -13
_diffrn_reflns_limit_l_max 21
_diffrn_reflns_limit_l_min -20
_diffrn_reflns_number 11504
_diffrn_reflns_point_group_measured_fraction_full 0.999
_diffrn_reflns_point_group_measured_fraction_max 0.999
_diffrn_reflns_theta_full 26.000
_diffrn_reflns_theta_max 28.281
_diffrn_reflns_theta_min 2.394
_diffrn_source 'sealed X-ray tube'
_diffrn_standards_number 0
_exptl_absorpt_coefficient_mu 3.239
_exptl_absorpt_correction_T_max 0.6261
_exptl_absorpt_correction_T_min 0.4794
_exptl_absorpt_correction_type numerical
_exptl_absorpt_process_details
'SADABS-2012/1 (Bruker,2012) was used for absorption correction (numerical with multi-scan). wR2(int) was 0.0704 before and 0.0481 after correction. The Ratio of minimum to maximum transmission is 0.7714. The \l/2 correction factor is 0.0015.'
_exptl_crystal_colour 'dark red'
_exptl_crystal_colour_modifier dark
_exptl_crystal_colour_primary red
_exptl_crystal_density_diffrn 1.791
_exptl_crystal_description block
_exptl_crystal_F_000 736
_exptl_crystal_preparation
'Slow diffusion of abpt ligand in methanol solution into 1:1 methanol:water Fe2+/2(NCSe-) solution'
_exptl_crystal_recrystallization_method 'water/methanol slow diffusion'
_exptl_crystal_size_max 0.26
_exptl_crystal_size_mid 0.21
_exptl_crystal_size_min 0.16
_refine_diff_density_max 0.717
_refine_diff_density_min -0.657
_refine_diff_density_rms 0.083
_refine_ls_extinction_method none
_refine_ls_goodness_of_fit_ref 1.075
_refine_ls_hydrogen_treatment mixed
_refine_ls_matrix_type full
_refine_ls_number_parameters 202
_refine_ls_number_reflns 3424
_refine_ls_number_restraints 0
_refine_ls_restrained_S_all 1.075
_refine_ls_R_factor_all 0.0397
_refine_ls_R_factor_gt 0.0321
_refine_ls_shift/su_max 0.001
_refine_ls_shift/su_mean 0.000
_refine_ls_structure_factor_coef Fsqd
_refine_ls_weighting_details 'w=1/[\s^2^(Fo^2^)+(0.0183P)^2^+2.1545P] where P=(Fo^2^+2Fc^2^)/3'
_refine_ls_weighting_scheme calc
_refine_ls_wR_factor_gt 0.0662
_refine_ls_wR_factor_ref 0.0687
_reflns_Friedel_coverage 0.000
_reflns_number_gt 3030
_reflns_number_total 3424
_reflns_threshold_expression 'I > 2\s(I)'
_cod_data_source_file c8nj03627f2.cif
_cod_data_source_block 108K
_cod_depositor_comments 'Adding full bibliography for 7057796--7057812.cif.'
_cod_database_code 7057811
_shelx_shelxl_version_number 2017/1
_shelx_space_group_comment
;
The symmetry employed for this shelxl refinement is uniquely defined
by the following loop, which should always be used as a source of
symmetry information in preference to the above space-group names.
They are only intended as comments.
;
_shelx_estimated_absorpt_t_max 0.625
_shelx_estimated_absorpt_t_min 0.486
_olex2_refinement_description
;
1. Fixed Uiso
 At 1.2 times of:
  All C(H) groups, All N(H,H) groups
2.a Aromatic/amide H refined with riding coordinates:
 C2(H2), C3(H3), C4(H4), C5(H5), C10(H10), C11(H11), C12(H12), C13(H13)
;
_olex2_submission_special_instructions 'No special instructions were received'

loop_
_space_group_symop_operation_xyz
'x, y, z'
'-x+1/2, y+1/2, -z+1/2'
'-x, -y, -z'
'x-1/2, -y-1/2, z-1/2'

loop_
_atom_site_label
_atom_site_type_symbol
_atom_site_fract_x
_atom_site_fract_y
_atom_site_fract_z
_atom_site_U_iso_or_equiv
_atom_site_adp_type
_atom_site_occupancy
_atom_site_site_symmetry_order
_atom_site_calc_flag
_atom_site_refinement_flags_posn
_atom_site_refinement_flags_adp
_atom_site_refinement_flags_occupancy
Se1 Se 0.26339(3) 0.72408(3) 0.25649(2) 0.02257(8) Uani 1 1 d . . .
Fe1 Fe 0.500000 0.500000 0.500000 0.01284(10) Uani 1 2 d S T P
N1 N 0.4019(2) 0.5711(2) 0.39830(12) 0.0159(4) Uani 1 1 d . . .
N2 N 0.7085(2) 0.5826(2) 0.47330(12) 0.0167(4) Uani 1 1 d . . .
N3 N 0.4766(2) 0.6783(2) 0.54792(12) 0.0171(4) Uani 1 1 d . . .
N4 N 0.3568(2) 0.74887(19) 0.57996(12) 0.0156(4) Uani 1 1 d . . .
N5 N 0.5679(2) 0.8776(2) 0.57797(12) 0.0172(4) Uani 1 1 d . . .
N6 N 0.6780(3) 0.9852(2) 0.58999(14) 0.0210(4) Uani 1 1 d . . .
H6A H 0.736(3) 0.965(3) 0.6398(19) 0.025 Uiso 1 1 d R . .
H6B H 0.619(3) 1.056(3) 0.6035(18) 0.025 Uiso 1 1 d R . .
N7 N 0.3904(2) 1.0952(2) 0.64470(13) 0.0188(4) Uani 1 1 d . . .
C1 C 0.3459(3) 0.6289(2) 0.34266(15) 0.0159(5) Uani 1 1 d . . .
C2 C 0.8190(3) 0.5280(2) 0.42748(15) 0.0188(5) Uani 1 1 d . . .
H2 H 0.797709 0.443541 0.402289 0.023 Uiso 1 1 calc R . .
C3 C 0.9631(3) 0.5899(3) 0.41546(16) 0.0211(5) Uani 1 1 d . . .
H3 H 1.037714 0.549025 0.381916 0.025 Uiso 1 1 calc R . .
C4 C 0.9968(3) 0.7121(3) 0.45291(16) 0.0231(5) Uani 1 1 d . . .
H4 H 1.095912 0.754751 0.446620 0.028 Uiso 1 1 calc R . .
C5 C 0.8840(3) 0.7712(3) 0.49967(15) 0.0202(5) Uani 1 1 d . . .
H5 H 0.904238 0.854701 0.526179 0.024 Uiso 1 1 calc R . .
C6 C 0.7408(3) 0.7057(2) 0.50688(14) 0.0175(5) Uani 1 1 d . . .
C7 C 0.6033(3) 0.7565(2) 0.54612(15) 0.0172(5) Uani 1 1 d . . .
C8 C 0.4136(3) 0.8688(2) 0.59864(14) 0.0169(5) Uani 1 1 d . . .
C9 C 0.3225(3) 0.9739(2) 0.63797(14) 0.0167(5) Uani 1 1 d . . .
C10 C 0.3120(3) 1.1892(3) 0.68450(16) 0.0220(5) Uani 1 1 d . . .
H10 H 0.359255 1.275272 0.691098 0.026 Uiso 1 1 calc R . .
C11 C 0.1656(3) 1.1682(2) 0.71671(15) 0.0198(5) Uani 1 1 d . . .
H11 H 0.115160 1.238021 0.745083 0.024 Uiso 1 1 calc R . .
C12 C 0.0940(3) 1.0438(3) 0.70685(15) 0.0204(5) Uani 1 1 d . . .
H12 H -0.007446 1.027060 0.727064 0.024 Uiso 1 1 calc R . .
C13 C 0.1749(3) 0.9437(2) 0.66641(15) 0.0195(5) Uani 1 1 d . . .
H13 H 0.129999 0.857049 0.658538 0.023 Uiso 1 1 calc R . .

loop_
_atom_site_aniso_label
_atom_site_aniso_U_11
_atom_site_aniso_U_22
_atom_site_aniso_U_33
_atom_site_aniso_U_23
_atom_site_aniso_U_13
_atom_site_aniso_U_12
Se1 0.02181(13) 0.02414(14) 0.02113(13) 0.00176(10) -0.00460(9) 0.00557(10)
Fe1 0.0113(2) 0.0120(2) 0.0152(2) -0.00050(17) 0.00075(17) -0.00011(16)
N1 0.0128(9) 0.0166(10) 0.0182(10) -0.0017(8) 0.0009(7) -0.0010(7)
N2 0.0150(9) 0.0165(10) 0.0185(10) 0.0025(8) -0.0012(8) 0.0004(8)
N3 0.0156(9) 0.0174(10) 0.0182(10) -0.0011(8) 0.0009(8) 0.0020(8)
N4 0.0164(9) 0.0135(10) 0.0172(10) -0.0007(7) 0.0028(8) 0.0020(7)
N5 0.0165(9) 0.0146(10) 0.0203(10) -0.0010(8) -0.0005(8) -0.0015(8)
N6 0.0191(10) 0.0165(11) 0.0272(12) -0.0030(9) -0.0009(9) -0.0034(8)
N7 0.0187(10) 0.0157(10) 0.0218(10) -0.0022(8) -0.0001(8) -0.0004(8)
C1 0.0113(10) 0.0161(11) 0.0205(12) -0.0045(9) 0.0031(9) 0.0004(8)
C2 0.0172(11) 0.0166(12) 0.0230(12) 0.0027(9) 0.0029(9) 0.0020(9)
C3 0.0168(11) 0.0220(13) 0.0248(13) 0.0050(10) 0.0040(10) 0.0018(10)
C4 0.0147(11) 0.0238(13) 0.0306(14) 0.0038(11) 0.0012(10) -0.0030(10)
C5 0.0180(11) 0.0193(12) 0.0233(12) 0.0010(10) 0.0005(9) -0.0034(10)
C6 0.0153(11) 0.0196(12) 0.0172(11) 0.0034(9) -0.0012(9) -0.0007(9)
C7 0.0167(11) 0.0156(12) 0.0191(11) 0.0002(9) -0.0015(9) 0.0001(8)
C8 0.0149(11) 0.0185(12) 0.0172(11) 0.0006(9) -0.0003(9) 0.0006(9)
C9 0.0165(11) 0.0162(11) 0.0171(11) 0.0004(9) -0.0005(9) 0.0015(9)
C10 0.0212(12) 0.0203(12) 0.0244(13) -0.0047(10) 0.0001(10) -0.0002(10)
C11 0.0215(12) 0.0169(12) 0.0209(12) -0.0026(9) 0.0007(10) 0.0030(9)
C12 0.0208(12) 0.0208(13) 0.0196(12) 0.0033(10) 0.0021(9) -0.0010(10)
C13 0.0220(12) 0.0151(11) 0.0212(12) 0.0016(9) -0.0019(9) -0.0018(9)

loop_
_atom_type_symbol
_atom_type_description
_atom_type_scat_dispersion_real
_atom_type_scat_dispersion_imag
_atom_type_scat_source
C C 0.0033 0.0016 'International Tables Vol C Tables 4.2.6.8 and 6.1.1.4'
H H 0.0000 0.0000 'International Tables Vol C Tables 4.2.6.8 and 6.1.1.4'
Fe Fe 0.3463 0.8444 'International Tables Vol C Tables 4.2.6.8 and 6.1.1.4'
N N 0.0061 0.0033 'International Tables Vol C Tables 4.2.6.8 and 6.1.1.4'
Se Se -0.0929 2.2259 'International Tables Vol C Tables 4.2.6.8 and 6.1.1.4'

loop_
_exptl_crystal_face_index_h
_exptl_crystal_face_index_k
_exptl_crystal_face_index_l
_exptl_crystal_face_perp_dist
0.00 1.00 0.00 0.105
0.00 -1.00 0.00 0.105
1.00 0.00 1.00 0.130
-1.00 0.00 1.00 0.130
0.00 0.00 -1.00 0.080
0.00 0.00 1.00 0.080
-1.00 0.00 -1.00 0.130
1.00 0.00 -1.00 0.130

loop_
_geom_angle_atom_site_label_1
_geom_angle_atom_site_label_2
_geom_angle_atom_site_label_3
_geom_angle
_geom_angle_site_symmetry_1
_geom_angle_site_symmetry_3
N1 Fe1 N1 180.0 3_666 .
N1 Fe1 N2 89.80(8) . 3_666
N1 Fe1 N2 90.21(8) . .
N1 Fe1 N2 90.20(8) 3_666 3_666
N1 Fe1 N2 89.80(8) 3_666 .
N1 Fe1 N3 87.94(8) 3_666 3_666
N1 Fe1 N3 87.94(8) . .
N1 Fe1 N3 92.06(8) . 3_666
N1 Fe1 N3 92.06(8) 3_666 .
N2 Fe1 N2 180.0 . 3_666
N3 Fe1 N2 79.86(8) . .
N3 Fe1 N2 100.14(8) 3_666 .
N3 Fe1 N2 100.14(8) . 3_666
N3 Fe1 N2 79.86(8) 3_666 3_666
N3 Fe1 N3 180.00(11) 3_666 .
C1 N1 Fe1 171.4(2) . .
C2 N2 Fe1 126.69(17) . .
C2 N2 C6 117.3(2) . .
C6 N2 Fe1 116.03(16) . .
N4 N3 Fe1 135.85(16) . .
C7 N3 Fe1 115.20(16) . .
C7 N3 N4 108.83(19) . .
C8 N4 N3 106.84(19) . .
C7 N5 N6 124.6(2) . .
C7 N5 C8 105.7(2) . .
C8 N5 N6 129.6(2) . .
N5 N6 H6A 105.3(18) . .
N5 N6 H6B 104.8(19) . .
H6A N6 H6B 103(3) . .
C10 N7 C9 116.8(2) . .
N1 C1 Se1 177.9(2) . .
N2 C2 H2 118.7 . .
N2 C2 C3 122.7(2) . .
C3 C2 H2 118.7 . .
C2 C3 H3 120.3 . .
C4 C3 C2 119.3(2) . .
C4 C3 H3 120.3 . .
C3 C4 H4 120.5 . .
C5 C4 C3 119.1(2) . .
C5 C4 H4 120.5 . .
C4 C5 H5 120.8 . .
C4 C5 C6 118.5(2) . .
C6 C5 H5 120.8 . .
N2 C6 C5 123.1(2) . .
N2 C6 C7 110.1(2) . .
C5 C6 C7 126.7(2) . .
N3 C7 N5 108.7(2) . .
N3 C7 C6 118.2(2) . .
N5 C7 C6 132.9(2) . .
N4 C8 N5 109.9(2) . .
N4 C8 C9 123.8(2) . .
N5 C8 C9 126.3(2) . .
N7 C9 C8 116.6(2) . .
N7 C9 C13 123.8(2) . .
C13 C9 C8 119.6(2) . .
N7 C10 H10 118.1 . .
N7 C10 C11 123.7(2) . .
C11 C10 H10 118.1 . .
C10 C11 H11 120.5 . .
C12 C11 C10 119.0(2) . .
C12 C11 H11 120.5 . .
C11 C12 H12 120.9 . .
C11 C12 C13 118.2(2) . .
C13 C12 H12 120.9 . .
C9 C13 C12 118.4(2) . .
C9 C13 H13 120.8 . .
C12 C13 H13 120.8 . .

loop_
_geom_bond_atom_site_label_1
_geom_bond_atom_site_label_2
_geom_bond_distance
_geom_bond_site_symmetry_2
Se1 C1 1.808(2) .
Fe1 N1 1.952(2) .
Fe1 N1 1.952(2) 3_666
Fe1 N2 2.015(2) .
Fe1 N2 2.015(2) 3_666
Fe1 N3 1.957(2) 3_666
Fe1 N3 1.957(2) .
N1 C1 1.157(3) .
N2 C2 1.344(3) .
N2 C6 1.366(3) .
N3 N4 1.361(3) .
N3 C7 1.327(3) .
N4 C8 1.318(3) .
N5 N6 1.427(3) .
N5 C7 1.355(3) .
N5 C8 1.368(3) .
N6 H6A 0.95(3) .
N6 H6B 0.90(3) .
N7 C9 1.341(3) .
N7 C10 1.337(3) .
C2 H2 0.9500 .
C2 C3 1.389(3) .
C3 H3 0.9500 .
C3 C4 1.386(4) .
C4 H4 0.9500 .
C4 C5 1.386(4) .
C5 H5 0.9500 .
C5 C6 1.386(3) .
C6 C7 1.450(3) .
C8 C9 1.469(3) .
C9 C13 1.388(3) .
C10 H10 0.9500 .
C10 C11 1.387(4) .
C11 H11 0.9500 .
C11 C12 1.386(3) .
C12 H12 0.9500 .
C12 C13 1.396(4) .
C13 H13 0.9500 .

loop_
_geom_hbond_atom_site_label_D
_geom_hbond_atom_site_label_H
_geom_hbond_atom_site_label_A
_geom_hbond_distance_DH
_geom_hbond_distance_HA
_geom_hbond_distance_DA
_geom_hbond_angle_DHA
_geom_hbond_site_symmetry_A
_geom_hbond_publ_flag
N6 H6A Se1 0.95(3) 2.69(3) 3.476(2) 141(2) 4_676 yes
N6 H6B N7 0.90(3) 2.12(3) 2.855(3) 139(3) . yes
C2 H2 N4 0.95 2.35 3.134(3) 139.8 3_666 yes

loop_
_geom_torsion_atom_site_label_1
_geom_torsion_atom_site_label_2
_geom_torsion_atom_site_label_3
_geom_torsion_atom_site_label_4
_geom_torsion
Fe1 N2 C2 C3 -176.90(18)
Fe1 N2 C6 C5 174.87(18)
Fe1 N2 C6 C7 -7.8(2)
Fe1 N3 N4 C8 -176.69(18)
Fe1 N3 C7 N5 177.48(15)
Fe1 N3 C7 C6 2.4(3)
N2 C2 C3 C4 1.0(4)
N2 C6 C7 N3 3.6(3)
N2 C6 C7 N5 -170.0(2)
N3 N4 C8 N5 0.9(3)
N3 N4 C8 C9 -177.5(2)
N4 N3 C7 N5 0.9(3)
N4 N3 C7 C6 -174.17(19)
N4 C8 C9 N7 -172.8(2)
N4 C8 C9 C13 7.8(4)
N5 C8 C9 N7 9.1(4)
N5 C8 C9 C13 -170.3(2)
N6 N5 C7 N3 176.5(2)
N6 N5 C7 C6 -9.5(4)
N6 N5 C8 N4 -177.0(2)
N6 N5 C8 C9 1.4(4)
N7 C9 C13 C12 -2.2(4)
N7 C10 C11 C12 -0.7(4)
C2 N2 C6 C5 -3.9(3)
C2 N2 C6 C7 173.4(2)
C2 C3 C4 C5 -1.8(4)
C3 C4 C5 C6 -0.3(4)
C4 C5 C6 N2 3.2(4)
C4 C5 C6 C7 -173.7(2)
C5 C6 C7 N3 -179.2(2)
C5 C6 C7 N5 7.2(4)
C6 N2 C2 C3 1.7(3)
C7 N3 N4 C8 -1.1(3)
C7 N5 C8 N4 -0.4(3)
C7 N5 C8 C9 178.0(2)
C8 N5 C7 N3 -0.3(3)
C8 N5 C7 C6 173.7(2)
C8 C9 C13 C12 177.1(2)
C9 N7 C10 C11 -1.5(4)
C10 N7 C9 C8 -176.4(2)
C10 N7 C9 C13 3.0(4)
C10 C11 C12 C13 1.5(4)
C11 C12 C13 C9 -0.2(3)
